data_7063700
loop_
_publ_author_name
'Panicker, Rakesh R.'
'John, Martin Luther'
'N., Daphne Morrison'
'Yogendra Varma, Pralayakaveri'
'S., Dharani'
'Pandya, Chayan'
'Anand, A. S. Vijai'
'Mondal, Joydip'
'Sivaramakrishna, Akella'

_publ_section_title
;
 Square planar mononuclear Ni(ii) complexes of functionalized
 2,2&#x2032;:6&#x2032;,2&#x2032;&#x2032;-terpyridines: BSA/DNA binding and
 anticancer activity
;
_journal_issue 14
_journal_name_full 'New Journal of Chemistry'
_journal_page_first 5883
_journal_page_last 5900
_journal_paper_doi 10.1039/D4NJ03874F
_journal_volume 49
_journal_year 2025
_chemical_formula_moiety 'C26 H16 Cl N3 O2 S'
_chemical_formula_sum 'C26 H16 Cl N3 O2 S'
_chemical_formula_weight 469.93
_space_group_crystal_system triclinic
_space_group_IT_number 2
_space_group_name_Hall '-P 1'
_space_group_name_H-M_alt 'P -1'
_atom_sites_solution_hydrogens geom
_atom_sites_solution_primary dual
_audit_creation_date 2024-03-21
_audit_creation_method
;
Olex2 1.5
(compiled 2023.03.06 svn.rbb2c1857 for OlexSys, GUI svn.r6748)
;
_audit_update_record
;
2024-08-26 deposited with the CCDC.	2025-03-17 downloaded from the CCDC.
;
_cell_angle_alpha 96.239(10)
_cell_angle_beta 102.378(10)
_cell_angle_gamma 99.049(10)
_cell_formula_units_Z 2
_cell_length_a 8.238(2)
_cell_length_b 10.517(3)
_cell_length_c 13.479(4)
_cell_measurement_reflns_used 9940
_cell_measurement_temperature 300.00
_cell_measurement_theta_max 26.40
_cell_measurement_theta_min 2.34
_cell_volume 1114.1(5)
_computing_cell_refinement 'SAINT V8.40B (?, 2016)'
_computing_data_reduction 'SAINT V8.40B (?, 2016)'
_computing_molecular_graphics 'Olex2 1.5 (Dolomanov et al., 2009)'
_computing_publication_material 'Olex2 1.5 (Dolomanov et al., 2009)'
_computing_structure_refinement 'SHELXL 2019/3 (Sheldrick, 2015)'
_computing_structure_solution 'SHELXT 2018/2 (Sheldrick, 2018)'
_diffrn_ambient_temperature 300.00
_diffrn_measured_fraction_theta_full 0.996
_diffrn_measured_fraction_theta_max 0.993
_diffrn_measurement_device_type 'Bruker APEX-II CCD'
_diffrn_measurement_method '\f and \w scans'
_diffrn_radiation_type MoK\a
_diffrn_radiation_wavelength 0.71073
_diffrn_reflns_av_R_equivalents 0.0495
_diffrn_reflns_av_unetI/netI 0.0350
_diffrn_reflns_Laue_measured_fraction_full 0.996
_diffrn_reflns_Laue_measured_fraction_max 0.993
_diffrn_reflns_limit_h_max 10
_diffrn_reflns_limit_h_min -10
_diffrn_reflns_limit_k_max 13
_diffrn_reflns_limit_k_min -13
_diffrn_reflns_limit_l_max 17
_diffrn_reflns_limit_l_min -17
_diffrn_reflns_number 49070
_diffrn_reflns_point_group_measured_fraction_full 0.996
_diffrn_reflns_point_group_measured_fraction_max 0.993
_diffrn_reflns_theta_full 25.242
_diffrn_reflns_theta_max 28.270
_diffrn_reflns_theta_min 2.337
_diffrn_source_current 1.4
_diffrn_source_power 0.07
_diffrn_source_voltage 50.0
_diffrn_standards_number 0
_exptl_absorpt_coefficient_mu 0.295
_exptl_absorpt_correction_T_max 0.7457
_exptl_absorpt_correction_T_min 0.6958
_exptl_absorpt_correction_type none
_exptl_absorpt_process_details
;
SADABS-2016/2 (Bruker,2016/2) was used for absorption correction.
wR2(int) was 0.1411 before and 0.0798 after correction.
The Ratio of minimum to maximum transmission is 0.9331.
The \l/2 correction factor is Not present.
;
_exptl_crystal_colour colourless
_exptl_crystal_colour_primary colourless
_exptl_crystal_density_diffrn 1.401
_exptl_crystal_description block
_exptl_crystal_F_000 484
_exptl_crystal_size_max 0.299
_exptl_crystal_size_mid 0.284
_exptl_crystal_size_min 0.243
_refine_diff_density_max 0.188
_refine_diff_density_min -0.240
_refine_diff_density_rms 0.039
_refine_ls_extinction_method none
_refine_ls_goodness_of_fit_ref 1.058
_refine_ls_hydrogen_treatment constr
_refine_ls_matrix_type full
_refine_ls_number_parameters 298
_refine_ls_number_reflns 5464
_refine_ls_number_restraints 0
_refine_ls_restrained_S_all 1.058
_refine_ls_R_factor_all 0.0808
_refine_ls_R_factor_gt 0.0453
_refine_ls_shift/su_max 0.000
_refine_ls_shift/su_mean 0.000
_refine_ls_structure_factor_coef Fsqd
_refine_ls_weighting_details 'w=1/[\s^2^(Fo^2^)+(0.0304P)^2^+0.4260P] where P=(Fo^2^+2Fc^2^)/3'
_refine_ls_weighting_scheme calc
_refine_ls_wR_factor_gt 0.0867
_refine_ls_wR_factor_ref 0.1030
_reflns_Friedel_coverage 0.000
_reflns_number_gt 3802
_reflns_number_total 5464
_reflns_threshold_expression 'I > 2\s(I)'
_cod_data_source_file d4nj03874f2.cif
_cod_data_source_block rak_dm_6_150223_0m_a
_cod_depositor_comments 'Adding full bibliography for 7063699--7063700.cif.'
_cod_database_code 7063700
_shelx_shelxl_version_number 2019/3
_shelx_space_group_comment
;
The symmetry employed for this shelxl refinement is uniquely defined
by the following loop, which should always be used as a source of
symmetry information in preference to the above space-group names.
They are only intended as comments.
;
_shelx_estimated_absorpt_t_max 0.932
_shelx_estimated_absorpt_t_min 0.917
_olex2_refinement_description
;
1. Fixed Uiso
 At 1.2 times of:
  All C(H) groups
2.a Aromatic/amide H refined with riding coordinates:
 C00C(H00C), C00F(H00F), C00H(H00H), C00L(H00L), C00M(H00M), C00N(H00N),
 C00O(H00O), C00P(H00P), C00Q(H00Q), C00R(H00R), C00S(H00S), C00T(H00T),
 C00U(H00U), C00V(H00V), C00W(H00W), C00X(H00X)
;
_olex2_submission_special_instructions 'No special instructions were received'

loop_
_space_group_symop_operation_xyz
'x, y, z'
'-x, -y, -z'

loop_
_atom_site_label
_atom_site_type_symbol
_atom_site_fract_x
_atom_site_fract_y
_atom_site_fract_z
_atom_site_U_iso_or_equiv
_atom_site_adp_type
_atom_site_occupancy
_atom_site_site_symmetry_order
_atom_site_calc_flag
_atom_site_refinement_flags_posn
_atom_site_refinement_flags_adp
_atom_site_refinement_flags_occupancy
_atom_site_disorder_assembly
_atom_site_disorder_group
S001 S 0.26652(6) 0.41680(5) 0.46284(4) 0.05065(15) Uani 1 1 d . . . . .
Cl02 Cl 0.01825(7) 0.54818(5) 0.33838(4) 0.06459(17) Uani 1 1 d . . . . .
O003 O 0.27871(18) 0.09507(13) 0.58467(12) 0.0612(4) Uani 1 1 d . . . . .
O004 O 0.48099(15) 0.26215(12) 0.57451(9) 0.0458(3) Uani 1 1 d . . . . .
N005 N 0.33322(18) 0.48201(14) 0.88455(11) 0.0417(3) Uani 1 1 d . . . . .
N006 N 0.4882(2) 0.70434(15) 0.72638(13) 0.0532(4) Uani 1 1 d . . . . .
N007 N 0.2417(2) 0.18707(16) 0.99228(13) 0.0538(4) Uani 1 1 d . . . . .
C008 C 0.6335(2) 0.25055(16) 0.74648(14) 0.0405(4) Uani 1 1 d . . . . .
C009 C 0.5244(2) 0.32933(17) 0.79147(13) 0.0407(4) Uani 1 1 d . . . . .
C00A C 0.4200(2) 0.52784(16) 0.81810(13) 0.0399(4) Uani 1 1 d . . . . .
C00B C 0.3186(2) 0.19585(18) 0.55432(14) 0.0427(4) Uani 1 1 d . . . . .
C00C C 0.5127(2) 0.45373(17) 0.76842(14) 0.0429(4) Uani 1 1 d . . . . .
H00C H 0.566443 0.487065 0.720214 0.052 Uiso 1 1 calc R U . . .
C00D C 0.4189(2) 0.66558(17) 0.80191(14) 0.0419(4) Uani 1 1 d . . . . .
C00E C 0.3405(2) 0.36024(16) 0.90445(13) 0.0399(4) Uani 1 1 d . . . . .
C00F C 0.4372(2) 0.28307(17) 0.86134(13) 0.0434(4) Uani 1 1 d . . . . .
H00F H 0.443330 0.200734 0.879290 0.052 Uiso 1 1 calc R U . . .
C00G C 0.6065(2) 0.21463(17) 0.64120(14) 0.0419(4) Uani 1 1 d . . . . .
C00H C 0.7679(2) 0.21005(19) 0.80874(15) 0.0504(5) Uani 1 1 d . . . . .
H00H H 0.788772 0.231533 0.879660 0.060 Uiso 1 1 calc R U . . .
C00I C 0.2033(2) 0.26362(17) 0.49122(14) 0.0426(4) Uani 1 1 d . . . . .
C00J C 0.2432(2) 0.31187(18) 0.97834(13) 0.0436(4) Uani 1 1 d . . . . .
C00K C 0.0653(2) 0.41656(18) 0.39610(14) 0.0465(4) Uani 1 1 d . . . . .
C00L C 0.3544(3) 0.74896(18) 0.86374(16) 0.0517(5) Uani 1 1 d . . . . .
H00L H 0.308395 0.719616 0.916228 0.062 Uiso 1 1 calc R U . . .
C00M C 0.8388(3) 0.1033(2) 0.66252(17) 0.0583(5) Uani 1 1 d . . . . .
H00M H 0.907254 0.054248 0.634683 0.070 Uiso 1 1 calc R U . . .
C00N C 0.1620(3) 0.3923(2) 1.03101(15) 0.0551(5) Uani 1 1 d . . . . .
H00N H 0.162843 0.477726 1.018801 0.066 Uiso 1 1 calc R U . . .
C00O C 0.7054(3) 0.14056(19) 0.59863(16) 0.0522(5) Uani 1 1 d . . . . .
H00O H 0.682556 0.116061 0.527908 0.063 Uiso 1 1 calc R U . . .
C00P C -0.0443(3) 0.3061(2) 0.39509(16) 0.0551(5) Uani 1 1 d . . . . .
H00P H -0.158433 0.290335 0.362110 0.066 Uiso 1 1 calc R U . . .
C00Q C 0.8711(3) 0.1385(2) 0.76725(17) 0.0566(5) Uani 1 1 d . . . . .
H00Q H 0.961982 0.114284 0.810010 0.068 Uiso 1 1 calc R U . . .
C00R C 0.0357(2) 0.21827(19) 0.45002(15) 0.0509(5) Uani 1 1 d . . . . .
H00R H -0.020269 0.137188 0.457511 0.061 Uiso 1 1 calc R U . . .
C00S C 0.4913(3) 0.8283(2) 0.71119(18) 0.0614(6) Uani 1 1 d . . . . .
H00S H 0.539369 0.856280 0.659066 0.074 Uiso 1 1 calc R U . . .
C00T C 0.3596(3) 0.8768(2) 0.84599(18) 0.0631(6) Uani 1 1 d . . . . .
H00T H 0.317357 0.934662 0.886478 0.076 Uiso 1 1 calc R U . . .
C00U C 0.4281(3) 0.9165(2) 0.76759(19) 0.0644(6) Uani 1 1 d . . . . .
H00U H 0.431537 1.001259 0.753146 0.077 Uiso 1 1 calc R U . . .
C00V C 0.0799(3) 0.3440(3) 1.10173(18) 0.0697(6) Uani 1 1 d . . . . .
H00V H 0.024010 0.396190 1.137639 0.084 Uiso 1 1 calc R U . . .
C00W C 0.1630(3) 0.1434(2) 1.06211(18) 0.0668(6) Uani 1 1 d . . . . .
H00W H 0.163043 0.057749 1.073373 0.080 Uiso 1 1 calc R U . . .
C00X C 0.0818(3) 0.2180(3) 1.11839(18) 0.0741(7) Uani 1 1 d . . . . .
H00X H 0.029311 0.183675 1.166728 0.089 Uiso 1 1 calc R U . . .

loop_
_atom_site_aniso_label
_atom_site_aniso_U_11
_atom_site_aniso_U_22
_atom_site_aniso_U_33
_atom_site_aniso_U_23
_atom_site_aniso_U_13
_atom_site_aniso_U_12
S001 0.0423(3) 0.0484(3) 0.0598(3) 0.0138(2) 0.0086(2) 0.0050(2)
Cl02 0.0726(4) 0.0581(3) 0.0659(3) 0.0217(3) 0.0102(3) 0.0203(3)
O003 0.0582(9) 0.0486(8) 0.0748(10) 0.0212(7) 0.0081(7) 0.0058(7)
O004 0.0424(7) 0.0491(7) 0.0470(7) 0.0137(6) 0.0079(6) 0.0115(6)
N005 0.0429(8) 0.0392(8) 0.0421(8) 0.0060(6) 0.0080(7) 0.0078(6)
N006 0.0552(10) 0.0451(9) 0.0612(10) 0.0159(8) 0.0162(8) 0.0061(8)
N007 0.0577(10) 0.0519(10) 0.0551(10) 0.0181(8) 0.0177(8) 0.0071(8)
C008 0.0392(10) 0.0355(9) 0.0474(10) 0.0079(8) 0.0112(8) 0.0055(7)
C009 0.0407(10) 0.0382(10) 0.0418(10) 0.0045(8) 0.0070(8) 0.0077(8)
C00A 0.0395(10) 0.0372(9) 0.0405(9) 0.0067(7) 0.0047(8) 0.0059(7)
C00B 0.0450(11) 0.0424(10) 0.0408(10) 0.0021(8) 0.0114(8) 0.0092(8)
C00C 0.0432(10) 0.0423(10) 0.0442(10) 0.0093(8) 0.0123(8) 0.0060(8)
C00D 0.0380(10) 0.0376(10) 0.0482(10) 0.0091(8) 0.0052(8) 0.0057(8)
C00E 0.0426(10) 0.0379(10) 0.0374(9) 0.0052(7) 0.0075(8) 0.0055(8)
C00F 0.0509(11) 0.0356(9) 0.0439(10) 0.0073(8) 0.0111(8) 0.0083(8)
C00G 0.0408(10) 0.0390(10) 0.0475(11) 0.0104(8) 0.0109(8) 0.0093(8)
C00H 0.0518(12) 0.0501(11) 0.0492(11) 0.0110(9) 0.0076(9) 0.0126(9)
C00I 0.0423(10) 0.0424(10) 0.0441(10) 0.0048(8) 0.0115(8) 0.0100(8)
C00J 0.0406(10) 0.0481(11) 0.0392(10) 0.0072(8) 0.0058(8) 0.0044(8)
C00K 0.0487(11) 0.0466(11) 0.0453(10) 0.0081(8) 0.0100(8) 0.0125(9)
C00L 0.0556(12) 0.0418(11) 0.0583(12) 0.0083(9) 0.0127(10) 0.0109(9)
C00M 0.0584(13) 0.0541(12) 0.0711(15) 0.0114(11) 0.0224(11) 0.0247(10)
C00N 0.0555(12) 0.0592(13) 0.0522(12) 0.0075(10) 0.0169(10) 0.0101(10)
C00O 0.0591(13) 0.0506(12) 0.0503(11) 0.0050(9) 0.0170(10) 0.0163(10)
C00P 0.0409(11) 0.0577(13) 0.0613(13) 0.0090(10) 0.0013(9) 0.0074(9)
C00Q 0.0470(12) 0.0565(12) 0.0696(14) 0.0188(11) 0.0093(10) 0.0193(10)
C00R 0.0461(11) 0.0432(11) 0.0612(12) 0.0102(9) 0.0103(9) 0.0030(9)
C00S 0.0651(14) 0.0488(12) 0.0700(14) 0.0216(11) 0.0159(11) 0.0013(10)
C00T 0.0715(15) 0.0401(11) 0.0758(15) 0.0041(10) 0.0139(12) 0.0130(10)
C00U 0.0684(14) 0.0362(11) 0.0821(16) 0.0163(11) 0.0050(12) 0.0031(10)
C00V 0.0663(15) 0.0877(18) 0.0612(14) 0.0070(13) 0.0298(12) 0.0147(13)
C00W 0.0646(14) 0.0721(15) 0.0676(14) 0.0305(12) 0.0202(12) 0.0042(12)
C00X 0.0663(15) 0.102(2) 0.0603(14) 0.0274(14) 0.0278(12) 0.0069(14)

loop_
_atom_type_symbol
_atom_type_description
_atom_type_scat_dispersion_real
_atom_type_scat_dispersion_imag
_atom_type_scat_source
C C 0.0033 0.0016 'International Tables Vol C Tables 4.2.6.8 and 6.1.1.4'
H H 0.0000 0.0000 'International Tables Vol C Tables 4.2.6.8 and 6.1.1.4'
Cl Cl 0.1484 0.1585 'International Tables Vol C Tables 4.2.6.8 and 6.1.1.4'
N N 0.0061 0.0033 'International Tables Vol C Tables 4.2.6.8 and 6.1.1.4'
O O 0.0106 0.0060 'International Tables Vol C Tables 4.2.6.8 and 6.1.1.4'
S S 0.1246 0.1234 'International Tables Vol C Tables 4.2.6.8 and 6.1.1.4'

loop_
_geom_angle_atom_site_label_1
_geom_angle_atom_site_label_2
_geom_angle_atom_site_label_3
_geom_angle
_geom_angle_site_symmetry_1
_geom_angle_site_symmetry_3
_geom_angle_publ_flag
C00K S001 C00I 90.36(9) . . ?
C00B O004 C00G 117.90(14) . . ?
C00A N005 C00E 117.82(15) . . ?
C00S N006 C00D 117.20(18) . . ?
C00W N007 C00J 117.36(19) . . ?
C00G C008 C009 121.80(16) . . ?
C00G C008 C00H 117.05(16) . . ?
C00H C008 C009 121.15(16) . . ?
C00C C009 C008 121.23(16) . . ?
C00F C009 C008 120.92(16) . . ?
C00F C009 C00C 117.79(16) . . ?
N005 C00A C00C 122.68(16) . . ?
N005 C00A C00D 117.01(15) . . ?
C00C C00A C00D 120.27(16) . . ?
O003 C00B O004 123.63(17) . . ?
O003 C00B C00I 125.52(17) . . ?
O004 C00B C00I 110.85(15) . . ?
C009 C00C H00C 120.3 . . ?
C00A C00C C009 119.39(17) . . ?
C00A C00C H00C 120.3 . . ?
N006 C00D C00A 115.94(16) . . ?
N006 C00D C00L 122.45(17) . . ?
C00L C00D C00A 121.58(17) . . ?
N005 C00E C00F 122.52(16) . . ?
N005 C00E C00J 116.72(15) . . ?
C00F C00E C00J 120.74(16) . . ?
C009 C00F C00E 119.69(16) . . ?
C009 C00F H00F 120.2 . . ?
C00E C00F H00F 120.2 . . ?
C008 C00G O004 119.20(15) . . ?
C00O C00G O004 118.29(16) . . ?
C00O C00G C008 122.38(17) . . ?
C008 C00H H00H 119.3 . . ?
C00Q C00H C008 121.37(19) . . ?
C00Q C00H H00H 119.3 . . ?
C00B C00I S001 122.62(14) . . ?
C00R C00I S001 111.54(14) . . ?
C00R C00I C00B 125.82(17) . . ?
N007 C00J C00E 116.23(16) . . ?
N007 C00J C00N 122.21(18) . . ?
C00N C00J C00E 121.54(17) . . ?
S001 C00K Cl02 120.41(12) . . ?
C00P C00K S001 113.39(14) . . ?
C00P C00K Cl02 126.20(15) . . ?
C00D C00L H00L 120.6 . . ?
C00T C00L C00D 118.9(2) . . ?
C00T C00L H00L 120.6 . . ?
C00O C00M H00M 119.9 . . ?
C00Q C00M H00M 119.9 . . ?
C00Q C00M C00O 120.30(18) . . ?
C00J C00N H00N 120.5 . . ?
C00V C00N C00J 119.1(2) . . ?
C00V C00N H00N 120.5 . . ?
C00G C00O C00M 119.04(19) . . ?
C00G C00O H00O 120.5 . . ?
C00M C00O H00O 120.5 . . ?
C00K C00P H00P 124.2 . . ?
C00K C00P C00R 111.51(18) . . ?
C00R C00P H00P 124.2 . . ?
C00H C00Q H00Q 120.1 . . ?
C00M C00Q C00H 119.84(19) . . ?
C00M C00Q H00Q 120.1 . . ?
C00I C00R C00P 113.20(18) . . ?
C00I C00R H00R 123.4 . . ?
C00P C00R H00R 123.4 . . ?
N006 C00S H00S 117.9 . . ?
N006 C00S C00U 124.2(2) . . ?
C00U C00S H00S 117.9 . . ?
C00L C00T H00T 120.6 . . ?
C00U C00T C00L 118.9(2) . . ?
C00U C00T H00T 120.6 . . ?
C00S C00U C00T 118.39(19) . . ?
C00S C00U H00U 120.8 . . ?
C00T C00U H00U 120.8 . . ?
C00N C00V H00V 120.5 . . ?
C00X C00V C00N 119.0(2) . . ?
C00X C00V H00V 120.5 . . ?
N007 C00W H00W 118.2 . . ?
N007 C00W C00X 123.7(2) . . ?
C00X C00W H00W 118.2 . . ?
C00V C00X C00W 118.6(2) . . ?
C00V C00X H00X 120.7 . . ?
C00W C00X H00X 120.7 . . ?

loop_
_geom_bond_atom_site_label_1
_geom_bond_atom_site_label_2
_geom_bond_distance
_geom_bond_site_symmetry_2
_geom_bond_publ_flag
S001 C00I 1.7228(19) . ?
S001 C00K 1.708(2) . ?
Cl02 C00K 1.7161(19) . ?
O003 C00B 1.200(2) . ?
O004 C00B 1.363(2) . ?
O004 C00G 1.410(2) . ?
N005 C00A 1.344(2) . ?
N005 C00E 1.345(2) . ?
N006 C00D 1.339(2) . ?
N006 C00S 1.338(2) . ?
N007 C00J 1.345(2) . ?
N007 C00W 1.334(3) . ?
C008 C009 1.490(2) . ?
C008 C00G 1.388(3) . ?
C008 C00H 1.393(2) . ?
C009 C00C 1.390(2) . ?
C009 C00F 1.386(2) . ?
C00A C00C 1.390(2) . ?
C00A C00D 1.489(2) . ?
C00B C00I 1.461(2) . ?
C00C H00C 0.9300 . ?
C00D C00L 1.387(3) . ?
C00E C00F 1.389(2) . ?
C00E C00J 1.489(2) . ?
C00F H00F 0.9300 . ?
C00G C00O 1.379(3) . ?
C00H H00H 0.9300 . ?
C00H C00Q 1.384(3) . ?
C00I C00R 1.360(3) . ?
C00J C00N 1.385(3) . ?
C00K C00P 1.351(3) . ?
C00L H00L 0.9300 . ?
C00L C00T 1.387(3) . ?
C00M H00M 0.9300 . ?
C00M C00O 1.381(3) . ?
C00M C00Q 1.377(3) . ?
C00N H00N 0.9300 . ?
C00N C00V 1.377(3) . ?
C00O H00O 0.9300 . ?
C00P H00P 0.9300 . ?
C00P C00R 1.402(3) . ?
C00Q H00Q 0.9300 . ?
C00R H00R 0.9300 . ?
C00S H00S 0.9300 . ?
C00S C00U 1.371(3) . ?
C00T H00T 0.9300 . ?
C00T C00U 1.374(3) . ?
C00U H00U 0.9300 . ?
C00V H00V 0.9300 . ?
C00V C00X 1.369(3) . ?
C00W H00W 0.9300 . ?
C00W C00X 1.376(3) . ?
C00X H00X 0.9300 . ?

loop_
_geom_torsion_atom_site_label_1
_geom_torsion_atom_site_label_2
_geom_torsion_atom_site_label_3
_geom_torsion_atom_site_label_4
_geom_torsion
_geom_torsion_site_symmetry_1
_geom_torsion_site_symmetry_2
_geom_torsion_site_symmetry_3
_geom_torsion_site_symmetry_4
_geom_torsion_publ_flag
S001 C00I C00R C00P 0.0(2) . . . . ?
S001 C00K C00P C00R 0.1(2) . . . . ?
Cl02 C00K C00P C00R -179.85(15) . . . . ?
O003 C00B C00I S001 172.47(16) . . . . ?
O003 C00B C00I C00R -5.8(3) . . . . ?
O004 C00B C00I S001 -7.9(2) . . . . ?
O004 C00B C00I C00R 173.86(17) . . . . ?
O004 C00G C00O C00M 174.11(17) . . . . ?
N005 C00A C00C C009 -3.4(3) . . . . ?
N005 C00A C00D N006 -172.03(16) . . . . ?
N005 C00A C00D C00L 9.8(3) . . . . ?
N005 C00E C00F C009 -2.9(3) . . . . ?
N005 C00E C00J N007 175.54(16) . . . . ?
N005 C00E C00J C00N -5.7(3) . . . . ?
N006 C00D C00L C00T 0.9(3) . . . . ?
N006 C00S C00U C00T 1.2(3) . . . . ?
N007 C00J C00N C00V 1.4(3) . . . . ?
N007 C00W C00X C00V 0.5(4) . . . . ?
C008 C009 C00C C00A -175.04(16) . . . . ?
C008 C009 C00F C00E 178.04(16) . . . . ?
C008 C00G C00O C00M -1.7(3) . . . . ?
C008 C00H C00Q C00M -1.6(3) . . . . ?
C009 C008 C00G O004 5.0(3) . . . . ?
C009 C008 C00G C00O -179.29(17) . . . . ?
C009 C008 C00H C00Q -179.03(18) . . . . ?
C00A N005 C00E C00F 1.8(3) . . . . ?
C00A N005 C00E C00J 180.00(15) . . . . ?
C00A C00D C00L C00T 178.89(18) . . . . ?
C00B O004 C00G C008 -85.0(2) . . . . ?
C00B O004 C00G C00O 99.10(19) . . . . ?
C00B C00I C00R C00P 178.39(18) . . . . ?
C00C C009 C00F C00E 0.9(3) . . . . ?
C00C C00A C00D N006 10.2(2) . . . . ?
C00C C00A C00D C00L -167.98(17) . . . . ?
C00D N006 C00S C00U -0.2(3) . . . . ?
C00D C00A C00C C009 174.30(16) . . . . ?
C00D C00L C00T C00U 0.2(3) . . . . ?
C00E N005 C00A C00C 1.4(3) . . . . ?
C00E N005 C00A C00D -176.37(15) . . . . ?
C00E C00J C00N C00V -177.21(19) . . . . ?
C00F C009 C00C C00A 2.1(3) . . . . ?
C00F C00E C00J N007 -6.2(3) . . . . ?
C00F C00E C00J C00N 172.49(18) . . . . ?
C00G O004 C00B O003 -5.1(3) . . . . ?
C00G O004 C00B C00I 175.29(14) . . . . ?
C00G C008 C009 C00C -61.0(2) . . . . ?
C00G C008 C009 C00F 121.9(2) . . . . ?
C00G C008 C00H C00Q 0.8(3) . . . . ?
C00H C008 C009 C00C 118.8(2) . . . . ?
C00H C008 C009 C00F -58.3(2) . . . . ?
C00H C008 C00G O004 -174.82(16) . . . . ?
C00H C008 C00G C00O 0.9(3) . . . . ?
C00I S001 C00K Cl02 179.85(12) . . . . ?
C00I S001 C00K C00P -0.12(16) . . . . ?
C00J N007 C00W C00X 1.2(3) . . . . ?
C00J C00E C00F C009 178.93(16) . . . . ?
C00J C00N C00V C00X 0.4(3) . . . . ?
C00K S001 C00I C00B -178.39(15) . . . . ?
C00K S001 C00I C00R 0.09(15) . . . . ?
C00K C00P C00R C00I -0.1(3) . . . . ?
C00L C00T C00U C00S -1.1(3) . . . . ?
C00N C00V C00X C00W -1.3(4) . . . . ?
C00O C00M C00Q C00H 0.9(3) . . . . ?
C00Q C00M C00O C00G 0.8(3) . . . . ?
C00S N006 C00D C00A -178.98(17) . . . . ?
C00S N006 C00D C00L -0.9(3) . . . . ?
C00W N007 C00J C00E 176.52(17) . . . . ?
C00W N007 C00J C00N -2.2(3) . . . . ?
